data_7243153
loop_
_publ_author_name
'Suzaki, Yuji'
'Fukuchi, Yugo'
'Tadami, Hiroko'
'Koizumi, Take-aki'
'Osakada, Kohtaro'
'Ide, Tomohito'
'Horie, Masaki'
'Hoshino, Norihisa'
'Akutagawa, Tomoyuki'

_publ_section_title
;
 Further investigations of the crystal-to-crystal phase transition of a
 [2]pseudorotaxane composed of ferrocene-terminated dialkylammonium and
 dibenzo[24]crown-8-ether
;
_journal_issue 34
_journal_name_full CrystEngComm
_journal_page_first 5944
_journal_page_last 5952
_journal_paper_doi 10.1039/D1CE00457C
_journal_volume 23
_journal_year 2021
_chemical_formula_moiety 'F6 P0.48 Sb0.52, C19 H22 Fe N, C24 H32 O8'
_chemical_formula_sum 'C43 H54 F6 Fe N O8 P0.484 Sb0.516'
_chemical_formula_weight 960.53
_space_group_crystal_system triclinic
_space_group_IT_number 2
_space_group_name_Hall '-P 1'
_space_group_name_H-M_alt 'P -1'
_symmetry_Int_Tables_number 2
_atom_sites_solution_primary iterative
_audit_creation_date 2021-04-03
_audit_creation_method
;
Olex2 1.2
(compiled 2018.05.29 svn.r3508 for OlexSys, GUI svn.r5506)
;
_audit_update_record
;
2021-04-03 deposited with the CCDC.	2021-06-21 downloaded from the CCDC.
;
_cell_angle_alpha 85.655(4)
_cell_angle_beta 87.434(4)
_cell_angle_gamma 88.542(5)
_cell_formula_units_Z 2
_cell_length_a 10.1390(18)
_cell_length_b 11.679(2)
_cell_length_c 17.971(3)
_cell_measurement_reflns_used 6509
_cell_measurement_temperature 113.35
_cell_measurement_theta_max 27.48
_cell_measurement_theta_min 3.34
_cell_volume 2119.2(6)
_computing_molecular_graphics 'Olex2 (Dolomanov et al., 2009)'
_computing_publication_material 'Olex2 (Dolomanov et al., 2009)'
_computing_structure_refinement 'olex2.refine (Bourhis et al., 2015)'
_computing_structure_solution 'olex2.solve (Bourhis et al., 2015)'
_diffrn_ambient_temperature 113.35
_diffrn_measured_fraction_theta_full 0.9323
_diffrn_measured_fraction_theta_max 0.9323
_diffrn_measurement_device_type Saturn70
_diffrn_radiation_type 'Mo K\a'
_diffrn_radiation_wavelength 0.7107
_diffrn_reflns_av_R_equivalents 0.0232
_diffrn_reflns_av_unetI/netI 0.0381
_diffrn_reflns_limit_h_max 12
_diffrn_reflns_limit_h_min -13
_diffrn_reflns_limit_k_max 15
_diffrn_reflns_limit_k_min -15
_diffrn_reflns_limit_l_max 21
_diffrn_reflns_limit_l_min -23
_diffrn_reflns_number 16069
_diffrn_reflns_theta_full 27.4836
_diffrn_reflns_theta_max 27.48
_diffrn_reflns_theta_min 3.34
_exptl_absorpt_coefficient_mu 0.776
_exptl_crystal_density_diffrn 1.5051
_exptl_crystal_description prism
_exptl_crystal_F_000 993.9121
_exptl_crystal_size_max 0.2
_exptl_crystal_size_mid 0.2
_exptl_crystal_size_min 0.2
_refine_diff_density_max 2.1382
_refine_diff_density_min -0.9917
_refine_diff_density_rms 0.1009
_refine_ls_d_res_high 0.7700
_refine_ls_d_res_low 6.1026
_refine_ls_goodness_of_fit_ref 1.0287
_refine_ls_hydrogen_treatment constr
_refine_ls_matrix_type full
_refine_ls_number_constraints 92
_refine_ls_number_parameters 546
_refine_ls_number_reflns 9054
_refine_ls_number_restraints 12
_refine_ls_restrained_S_all 1.0279
_refine_ls_R_factor_all 0.0645
_refine_ls_R_factor_gt 0.0548
_refine_ls_shift/su_max 0.0024
_refine_ls_shift/su_mean 0.0002
_refine_ls_structure_factor_coef Fsqd
_refine_ls_weighting_details 'w=1/[\s^2^(Fo^2^)+(0.0852P)^2^+3.3567P] where P=(Fo^2^+2Fc^2^)/3'
_refine_ls_weighting_scheme calc
_refine_ls_wR_factor_gt 0.1452
_refine_ls_wR_factor_ref 0.1637
_reflns_Friedel_coverage 0.0
_reflns_limit_h_max 13
_reflns_limit_h_min -13
_reflns_limit_k_max 15
_reflns_limit_k_min -15
_reflns_limit_l_max 23
_reflns_limit_l_min 0
_reflns_number_gt 7718
_reflns_number_total 9054
_reflns_threshold_expression I>=2u(I)
_cod_data_source_file d1ce00457c2.cif
_cod_data_source_block 256b-1
_cod_depositor_comments 'Adding full bibliography for 7243143--7243153.cif.'
_cod_original_cell_volume 2119.3(7)
_cod_database_code 7243153
_olex2_refinement_description
;
1. Fixed Uiso
 At 1.2 times of:
  All C(H) groups, All C(H,H) groups, All N(H,H) groups
 At 1.5 times of:
  All C(H,H,H) groups
2. Restrained distances
 Sb1-F1 \\sim Sb1-F2 \\sim Sb1-F3 \\sim Sb1-F4 \\sim Sb1-F5 \\sim Sb1-F6
 with sigma of 0.02
 P1-F1 \\sim P1-F2 \\sim P1-F3 \\sim P1-F4 \\sim P1-F5 \\sim P1-F6
 with sigma of 0.02
3. Others
 Sof(P1)=1-FVAR(1)
 Sof(Sb1)=FVAR(1)
 U11(P1)=2.69983*FVAR(2)
 Fixed U22: P1(0.999918)
4.a Secondary CH2 refined with riding coordinates:
 N1(H1a,H1b), C8(H8a,H8b), C9(H9a,H9b), C26(H26a,H26b), C27(H27a,H27b),
 C28(H28a,H28b), C29(H29a,H29b), C30(H30a,H30b), C31(H31a,H31b), C38(H38a,H38b),
  C39(H39a,H39b), C40(H40a,H40b), C41(H41a,H41b), C42(H42a,H42b), C43(H43a,H43b)
4.b Aromatic/amide H refined with riding coordinates:
 C3(H3), C4(H4), C6(H6), C7(H7), C11(H11), C12(H12), C13(H13), C14(H14),
 C15(H15), C16(H16), C17(H17), C18(H18), C19(H19), C21(H21), C22(H22), C23(H23),
  C24(H24), C33(H33), C34(H34), C35(H35), C36(H36)
4.c Idealised Me refined as rotating group:
 C1(H1c,H1d,H1e)
;
_olex2_submission_special_instructions 'No special instructions were received'

loop_
_space_group_symop_id
_space_group_symop_operation_xyz
1 x,y,z
2 -x,-y,-z

loop_
_atom_site_label
_atom_site_type_symbol
_atom_site_fract_x
_atom_site_fract_y
_atom_site_fract_z
_atom_site_U_iso_or_equiv
_atom_site_adp_type
_atom_site_occupancy
_atom_site_refinement_flags_posn
_atom_site_disorder_group
Sb1 Sb -0.585691(16) 0.231722(15) 0.735984(13) 0.02432(11) Uani 0.515640(17) D 1
P1 P -0.585103(17) 0.230854(17) 0.736099(17) 0.999918 Uani 0.484360(17) D 2
Fe1 Fe -1.167867(16) 0.869454(16) 0.923810(14) 0.02535(12) Uani 1.000000 . .
F1 F -0.737322(17) 0.186153(17) 0.766844(17) 0.0472(5) Uani 1.000000 D .
F2 F -0.594928(17) 0.151638(17) 0.660398(17) 0.0554(6) Uani 1.000000 D .
F3 F -0.516482(17) 0.115981(17) 0.783962(17) 0.0599(6) Uani 1.000000 D .
F4 F -0.433002(17) 0.275997(17) 0.703786(17) 0.0528(5) Uani 1.000000 D .
F5 F -0.575512(17) 0.311218(17) 0.811260(17) 0.0553(5) Uani 1.000000 D .
F6 F -0.654245(17) 0.345965(17) 0.687445(17) 0.0551(5) Uani 1.000000 D .
O1 O -1.421004(17) 0.668310(17) 0.720581(17) 0.0294(4) Uani 1.000000 . .
O2 O -1.282353(17) 0.542547(17) 0.847119(17) 0.0275(4) Uani 1.000000 . .
O3 O -1.016146(17) 0.463071(17) 0.814251(17) 0.0261(4) Uani 1.000000 . .
O4 O -0.803403(17) 0.609264(17) 0.849562(17) 0.0268(4) Uani 1.000000 . .
O5 O -0.750269(17) 0.801068(17) 0.775370(17) 0.0282(4) Uani 1.000000 . .
O6 O -0.877343(17) 0.903597(17) 0.640870(17) 0.0368(5) Uani 1.000000 . .
O7 O -1.129028(17) 1.002859(17) 0.652059(17) 0.0766(10) Uani 1.000000 . .
O8 O -1.353466(17) 0.856926(17) 0.641537(17) 0.0356(5) Uani 1.000000 . .
N1 N -1.088813(17) 0.759406(17) 0.695773(17) 0.0253(5) Uani 1.000000 . .
H1a H -1.024915(17) 0.809848(17) 0.677420(17) 0.0304(6) Uiso 1.000000 R .
H1b H -1.169112(17) 0.787826(17) 0.679964(17) 0.0304(6) Uiso 1.000000 R .
C1 C -0.988983(17) 0.674409(17) 0.341785(17) 0.0816(9) Uani 1.000000 . .
H1c H -1.004522(17) 0.754064(17) 0.322357(17) 0.1223(14) Uiso 1.000000 GR .
H1d H -0.898262(17) 0.650442(17) 0.328296(17) 0.1223(14) Uiso 1.000000 GR .
H1e H -1.050965(17) 0.624462(17) 0.320202(17) 0.1223(14) Uiso 1.000000 GR .
C2 C -1.009411(17) 0.665526(17) 0.426112(17) 0.0463(7) Uani 1.000000 . .
C3 C -0.902659(17) 0.662615(17) 0.470578(17) 0.0402(7) Uani 1.000000 . .
H3 H -0.816117(17) 0.664304(17) 0.448017(17) 0.0482(8) Uiso 1.000000 R .
C4 C -0.918581(17) 0.657258(17) 0.547774(17) 0.0348(6) Uani 1.000000 . .
H4 H -0.843063(17) 0.657054(17) 0.577230(17) 0.0418(8) Uiso 1.000000 R .
C5 C -1.042959(17) 0.652214(17) 0.582374(17) 0.0304(6) Uani 1.000000 . .
C6 C -1.151051(17) 0.652846(17) 0.537397(17) 0.0458(8) Uani 1.000000 . .
H6 H -1.237525(17) 0.646989(17) 0.559781(17) 0.0550(9) Uiso 1.000000 R .
C7 C -1.133999(17) 0.661924(17) 0.460287(17) 0.0564(9) Uani 1.000000 . .
H7 H -1.209247(17) 0.665730(17) 0.430468(17) 0.0677(10) Uiso 1.000000 R .
C8 C -1.061021(17) 0.644034(17) 0.665665(17) 0.0390(7) Uani 1.000000 . .
H8a H -0.980169(17) 0.609549(17) 0.687767(17) 0.0468(8) Uiso 1.000000 R .
H8b H -1.135191(17) 0.592643(17) 0.680866(17) 0.0468(8) Uiso 1.000000 R .
C9 C -1.090735(17) 0.750211(17) 0.780657(17) 0.0261(5) Uani 1.000000 . .
H9a H -1.147437(17) 0.685890(17) 0.799993(17) 0.0313(7) Uiso 1.000000 R .
H9b H -1.000174(17) 0.732755(17) 0.797315(17) 0.0313(7) Uiso 1.000000 R .
C10 C -1.140986(17) 0.858011(17) 0.812459(17) 0.0246(5) Uani 1.000000 . .
C11 C -1.064730(17) 0.948222(17) 0.835683(17) 0.0299(6) Uani 1.000000 . .
H11 H -0.971396(17) 0.953558(17) 0.830380(17) 0.0359(7) Uiso 1.000000 R .
C12 C -1.152428(17) 1.029018(17) 0.868210(17) 0.0346(6) Uani 1.000000 . .
H12 H -1.127618(17) 1.097816(17) 0.888359(17) 0.0415(7) Uiso 1.000000 R .
C13 C -1.282887(17) 0.989887(17) 0.865578(17) 0.0319(6) Uani 1.000000 . .
H13 H -1.360566(17) 1.027631(17) 0.883760(17) 0.0382(7) Uiso 1.000000 R .
C14 C -1.277545(17) 0.883827(17) 0.830853(17) 0.0266(5) Uani 1.000000 . .
H14 H -1.350755(17) 0.838568(17) 0.821584(17) 0.0320(7) Uiso 1.000000 R .
C15 C -1.101753(17) 0.715584(17) 0.969785(17) 0.0378(6) Uani 1.000000 . .
H15 H -1.065440(17) 0.654457(17) 0.942853(17) 0.0453(8) Uiso 1.000000 R .
C16 C -1.237673(17) 0.732654(17) 0.990341(17) 0.0380(7) Uani 1.000000 . .
H16 H -1.307619(17) 0.684668(17) 0.979668(17) 0.0456(8) Uiso 1.000000 R .
C17 C -1.250705(17) 0.833399(17) 1.029412(17) 0.0372(7) Uani 1.000000 . .
H17 H -1.330730(17) 0.864826(17) 1.049534(17) 0.0447(8) Uiso 1.000000 R .
C18 C -1.122615(17) 0.879282(17) 1.033206(17) 0.0344(6) Uani 1.000000 . .
H18 H -1.102098(17) 0.946953(17) 1.056102(17) 0.0413(7) Uiso 1.000000 R .
C19 C -1.030128(17) 0.805320(17) 0.996376(17) 0.0357(6) Uani 1.000000 . .
H19 H -0.937349(17) 0.814857(17) 0.990821(17) 0.0428(8) Uiso 1.000000 R .
C20 C -1.427793(17) 0.782324(17) 0.606384(17) 0.0333(6) Uani 1.000000 . .
C21 C -1.463836(17) 0.799269(17) 0.532210(17) 0.0438(7) Uani 1.000000 . .
H21 H -1.439822(17) 0.867704(17) 0.503373(17) 0.0525(9) Uiso 1.000000 R .
C22 C -1.534235(17) 0.717084(17) 0.500491(17) 0.0441(7) Uani 1.000000 . .
H22 H -1.557618(17) 0.729077(17) 0.449847(17) 0.0529(9) Uiso 1.000000 R .
C23 C -1.570702(17) 0.617951(17) 0.541800(17) 0.0424(7) Uani 1.000000 . .
H23 H -1.620078(17) 0.562328(17) 0.519778(17) 0.0508(9) Uiso 1.000000 R .
C24 C -1.535202(17) 0.598915(17) 0.616173(17) 0.0346(6) Uani 1.000000 . .
H24 H -1.560289(17) 0.530228(17) 0.644387(17) 0.0416(8) Uiso 1.000000 R .
C25 C -1.463851(17) 0.679547(17) 0.648743(17) 0.0290(6) Uani 1.000000 . .
C26 C -1.473377(17) 0.570554(17) 0.766032(17) 0.0288(6) Uani 1.000000 . .
H26a H -1.571018(17) 0.576331(17) 0.769344(17) 0.0345(7) Uiso 1.000000 R .
H26b H -1.447437(17) 0.498630(17) 0.742863(17) 0.0345(7) Uiso 1.000000 R .
C27 C -1.420110(17) 0.568338(17) 0.843064(17) 0.0272(6) Uani 1.000000 . .
H27a H -1.468921(17) 0.510616(17) 0.876004(17) 0.0327(7) Uiso 1.000000 R .
H27b H -1.438283(17) 0.644228(17) 0.862888(17) 0.0327(7) Uiso 1.000000 R .
C28 C -1.246841(17) 0.429343(17) 0.828962(17) 0.0303(6) Uani 1.000000 . .
H28a H -1.312483(17) 0.374741(17) 0.852179(17) 0.0363(7) Uiso 1.000000 R .
H28b H -1.246262(17) 0.424975(17) 0.774148(17) 0.0363(7) Uiso 1.000000 R .
C29 C -1.111577(17) 0.397196(17) 0.856973(17) 0.0335(6) Uani 1.000000 . .
H29a H -1.092971(17) 0.314363(17) 0.852302(17) 0.0402(8) Uiso 1.000000 R .
H29b H -1.108173(17) 0.412273(17) 0.910318(17) 0.0402(8) Uiso 1.000000 R .
C30 C -0.883537(17) 0.426644(17) 0.828881(17) 0.0256(5) Uani 1.000000 . .
H30a H -0.882902(17) 0.344818(17) 0.847856(17) 0.0307(7) Uiso 1.000000 R .
H30b H -0.829439(17) 0.433100(17) 0.781569(17) 0.0307(7) Uiso 1.000000 R .
C31 C -0.822443(17) 0.496179(17) 0.884799(17) 0.0271(6) Uani 1.000000 . .
H31a H -0.736802(17) 0.461015(17) 0.899675(17) 0.0326(7) Uiso 1.000000 R .
H31b H -0.881445(17) 0.499672(17) 0.930015(17) 0.0326(7) Uiso 1.000000 R .
C32 C -0.737142(17) 0.685093(17) 0.887604(17) 0.0255(5) Uani 1.000000 . .
C33 C -0.695445(17) 0.665495(17) 0.959675(17) 0.0295(6) Uani 1.000000 . .
H33 H -0.713298(17) 0.594223(17) 0.986865(17) 0.0354(7) Uiso 1.000000 R .
C34 C -0.627290(17) 0.749202(17) 0.993139(17) 0.0383(7) Uani 1.000000 . .
H34 H -0.598676(17) 0.734858(17) 1.042667(17) 0.0459(8) Uiso 1.000000 R .
C35 C -0.601928(17) 0.852918(17) 0.953572(17) 0.0410(7) Uani 1.000000 . .
H35 H -0.556195(17) 0.910465(17) 0.975981(17) 0.0492(8) Uiso 1.000000 R .
C36 C -0.643331(17) 0.873061(17) 0.880968(17) 0.0358(6) Uani 1.000000 . .
H36 H -0.626252(17) 0.944880(17) 0.854284(17) 0.0430(8) Uiso 1.000000 R .
C37 C -0.708377(17) 0.790982(17) 0.847283(17) 0.0265(6) Uani 1.000000 . .
C38 C -0.697777(17) 0.895500(17) 0.728031(17) 0.0283(6) Uani 1.000000 . .
H38a H -0.732542(17) 0.969392(17) 0.745261(17) 0.0340(7) Uiso 1.000000 R .
H38b H -0.600234(17) 0.894919(17) 0.729207(17) 0.0340(7) Uiso 1.000000 R .
C39 C -0.739577(17) 0.881138(17) 0.650551(17) 0.0306(6) Uani 1.000000 . .
H39a H -0.717861(17) 0.801576(17) 0.637960(17) 0.0367(7) Uiso 1.000000 R .
H39b H -0.688329(17) 0.933700(17) 0.615097(17) 0.0367(7) Uiso 1.000000 R .
C40 C -0.905045(17) 1.021640(17) 0.617508(17) 0.0452(8) Uani 1.000000 . .
H40a H -0.893155(17) 1.071353(17) 0.658834(17) 0.0543(10) Uiso 1.000000 R .
H40b H -0.845955(17) 1.047690(17) 0.574537(17) 0.0543(10) Uiso 1.000000 R .
C41 C -1.049828(17) 1.025318(17) 0.595135(17) 0.0680(11) Uani 1.000000 . .
H41a H -1.061537(17) 0.968647(17) 0.557826(17) 0.0816(13) Uiso 1.000000 R .
H41b H -1.071814(17) 1.102496(17) 0.571705(17) 0.0816(13) Uiso 1.000000 R .
C42 C -1.263187(17) 1.041151(17) 0.650680(17) 0.0520(9) Uani 1.000000 . .
H42a H -1.301042(17) 1.038325(17) 0.702514(17) 0.0624(11) Uiso 1.000000 R .
H42b H -1.266729(17) 1.122182(17) 0.630099(17) 0.0624(11) Uiso 1.000000 R .
C43 C -1.344508(17) 0.972510(17) 0.606016(17) 0.0466(9) Uani 1.000000 . .
H43a H -1.304284(17) 0.969922(17) 0.554931(17) 0.0560(10) Uiso 1.000000 R .
H43b H -1.433925(17) 1.007960(17) 0.602235(17) 0.0560(10) Uiso 1.000000 R .

loop_
_atom_site_aniso_label
_atom_site_aniso_U_11
_atom_site_aniso_U_22
_atom_site_aniso_U_33
_atom_site_aniso_U_12
_atom_site_aniso_U_13
_atom_site_aniso_U_23
Sb1 0.0242(2) 0.02153(19) 0.0269(2) 0.00107(14) -0.00182(14) 0.00039(14)
P1 0.999918 0.999918 0.999918 -0.022136 -0.042976 -0.074716
Fe1 0.0261(2) 0.0294(2) 0.0199(2) 0.00375(17) -0.00501(16) 0.00331(16)
F1 0.0511(10) 0.0377(10) 0.0527(12) 0.0025(9) 0.0019(10) -0.0065(9)
F2 0.0613(11) 0.0467(11) 0.0584(14) -0.0074(10) 0.0083(11) -0.0098(10)
F3 0.0465(11) 0.0533(12) 0.0777(16) 0.0022(10) -0.0149(11) 0.0148(12)
F4 0.0450(10) 0.0498(11) 0.0635(14) 0.0003(9) 0.0040(10) -0.0075(11)
F5 0.0579(11) 0.0587(12) 0.0498(13) -0.0121(10) -0.0018(10) -0.0037(11)
F6 0.0576(11) 0.0509(12) 0.0568(14) -0.0038(10) -0.0066(11) -0.0007(11)
O1 0.0271(9) 0.0318(10) 0.0283(10) -0.0010(8) -0.0036(8) 0.0062(8)
O2 0.0231(9) 0.0278(10) 0.0312(10) 0.0021(8) -0.0017(8) -0.0000(8)
O3 0.0224(9) 0.0242(9) 0.0302(10) 0.0027(7) 0.0002(8) 0.0059(8)
O4 0.0267(9) 0.0243(9) 0.0288(10) -0.0023(8) -0.0049(8) 0.0044(8)
O5 0.0269(9) 0.0258(9) 0.0312(11) -0.0054(8) -0.0045(8) 0.0057(8)
O6 0.0251(9) 0.0310(10) 0.0517(14) -0.0017(8) -0.0070(9) 0.0166(10)
O7 0.0294(11) 0.0361(12) 0.156(3) 0.0081(10) 0.0141(15) 0.0316(16)
O8 0.0242(9) 0.0346(11) 0.0449(13) 0.0009(8) -0.0014(9) 0.0159(10)
N1 0.0248(10) 0.0224(10) 0.0275(12) 0.0032(9) 0.0019(9) 0.0030(9)
C1 0.1056(16) 0.103(2) 0.038(2) 0.0577(16) -0.0200(18) -0.0294(19)
C2 0.0622(14) 0.0443(15) 0.0342(16) 0.0249(13) -0.0139(14) -0.0170(14)
C3 0.0416(13) 0.0452(15) 0.0338(16) 0.0080(12) 0.0009(13) -0.0078(13)
C4 0.0304(12) 0.0412(14) 0.0334(15) 0.0027(11) -0.0049(12) -0.0058(13)
C5 0.0393(12) 0.0214(12) 0.0302(14) 0.0090(11) 0.0000(12) -0.0036(11)
C6 0.0309(12) 0.0507(16) 0.058(2) 0.0108(12) -0.0041(14) -0.0207(16)
C7 0.0469(14) 0.0712(18) 0.056(2) 0.0279(14) -0.0249(15) -0.0326(17)
C8 0.0531(14) 0.0258(13) 0.0363(16) 0.0101(12) 0.0063(14) 0.0005(12)
C9 0.0243(11) 0.0277(12) 0.0251(13) 0.0022(10) -0.0022(10) 0.0052(10)
C10 0.0238(11) 0.0280(12) 0.0207(12) 0.0007(10) -0.0024(10) 0.0064(10)
C11 0.0292(11) 0.0337(13) 0.0261(14) -0.0049(11) -0.0052(11) 0.0058(11)
C12 0.0458(13) 0.0294(13) 0.0287(14) 0.0011(12) -0.0131(12) 0.0030(11)
C13 0.0390(12) 0.0309(13) 0.0252(14) 0.0116(11) -0.0089(12) 0.0012(11)
C14 0.0261(11) 0.0304(12) 0.0230(13) 0.0037(10) -0.0064(10) 0.0023(11)
C15 0.0504(13) 0.0365(14) 0.0247(14) 0.0135(12) -0.0058(13) 0.0073(12)
C16 0.0462(13) 0.0396(14) 0.0268(14) -0.0056(12) -0.0066(13) 0.0111(12)
C17 0.0312(12) 0.0537(15) 0.0246(14) 0.0073(12) 0.0007(12) 0.0076(13)
C18 0.0399(12) 0.0442(14) 0.0192(13) 0.0060(12) -0.0088(11) -0.0005(12)
C19 0.0312(12) 0.0485(15) 0.0258(14) 0.0081(12) -0.0077(11) 0.0081(13)
C20 0.0181(11) 0.0469(15) 0.0325(15) 0.0102(11) 0.0016(11) 0.0070(13)
C21 0.0297(12) 0.0663(17) 0.0324(16) 0.0149(13) -0.0010(12) 0.0102(15)
C22 0.0302(12) 0.0748(17) 0.0252(14) 0.0134(13) -0.0009(12) 0.0043(15)
C23 0.0285(12) 0.0630(16) 0.0367(17) 0.0150(12) -0.0064(12) -0.0136(15)
C24 0.0274(12) 0.0407(14) 0.0354(16) 0.0089(11) -0.0017(12) -0.0027(13)
C25 0.0196(11) 0.0365(13) 0.0296(14) 0.0066(10) 0.0013(11) 0.0026(12)
C26 0.0217(11) 0.0320(13) 0.0317(15) -0.0007(10) -0.0023(11) 0.0037(12)
C27 0.0225(11) 0.0299(12) 0.0281(14) -0.0008(10) 0.0025(10) 0.0035(11)
C28 0.0239(11) 0.0248(12) 0.0414(16) -0.0008(10) -0.0015(12) 0.0024(12)
C29 0.0288(12) 0.0307(13) 0.0383(16) 0.0047(11) 0.0013(12) 0.0123(12)
C30 0.0214(11) 0.0228(12) 0.0317(14) 0.0016(10) 0.0011(10) 0.0012(11)
C31 0.0260(11) 0.0241(12) 0.0299(14) 0.0035(10) -0.0011(11) 0.0058(11)
C32 0.0184(10) 0.0276(12) 0.0305(14) 0.0031(10) 0.0000(10) -0.0036(11)
C33 0.0248(11) 0.0327(13) 0.0295(14) -0.0017(10) 0.0036(11) 0.0050(11)
C34 0.0367(12) 0.0526(15) 0.0259(14) -0.0037(12) -0.0030(12) -0.0035(13)
C35 0.0437(13) 0.0435(15) 0.0377(17) -0.0156(13) -0.0034(14) -0.0091(14)
C36 0.0347(12) 0.0376(14) 0.0349(16) -0.0051(12) 0.0017(12) -0.0011(13)
C37 0.0212(11) 0.0300(12) 0.0276(13) 0.0018(10) 0.0007(10) 0.0012(11)
C38 0.0255(11) 0.0276(12) 0.0308(14) -0.0033(10) -0.0003(11) 0.0047(11)
C39 0.0256(11) 0.0344(13) 0.0312(14) -0.0000(11) -0.0010(11) 0.0015(12)
C40 0.0333(12) 0.0349(14) 0.065(2) -0.0046(12) -0.0074(15) 0.0194(15)
C41 0.0727(15) 0.0532(17) 0.074(3) 0.0126(15) -0.015(2) 0.0225(19)
C42 0.0334(13) 0.0390(15) 0.078(3) 0.0097(12) 0.0072(16) 0.0202(17)
C43 0.0295(12) 0.0409(15) 0.065(2) 0.0095(12) 0.0018(14) 0.0236(16)

loop_
_atom_type_symbol
_atom_type_scat_dispersion_real
_atom_type_scat_dispersion_imag
_atom_type_scat_Cromer_Mann_a1
_atom_type_scat_Cromer_Mann_a2
_atom_type_scat_Cromer_Mann_a3
_atom_type_scat_Cromer_Mann_a4
_atom_type_scat_Cromer_Mann_b1
_atom_type_scat_Cromer_Mann_b2
_atom_type_scat_Cromer_Mann_b3
_atom_type_scat_Cromer_Mann_b4
_atom_type_scat_Cromer_Mann_c
_atom_type_scat_source
_atom_type_scat_dispersion_source
C 0.00347 0.00161 2.31000 1.02000 1.58860 0.86500 20.84390 10.20750 0.56870 51.65120 0.215599998832 'International Tables Volume C Table 6.1.1.4 (pp. 500-502)' 'Henke, Gullikson and Davis, At. Data and Nucl. Data Tables, 1993, 54, 2'
F 0.01794 0.01033 3.53920 2.64120 1.51700 1.02430 10.28250 4.29440 0.26150 26.14760 0.277599990368 'International Tables Volume C Table 6.1.1.4 (pp. 500-502)' 'Henke, Gullikson and Davis, At. Data and Nucl. Data Tables, 1993, 54, 2'
H 0.00000 0.00000 0.49300 0.32291 0.14019 0.04081 10.51090 26.12570 3.14236 57.79970 0.0030380000826 'International Tables Volume C Table 6.1.1.4 (pp. 500-502)' 'Henke, Gullikson and Davis, At. Data and Nucl. Data Tables, 1993, 54, 2'
O 0.01158 0.00611 3.04850 2.28680 1.54630 0.86700 13.27710 5.70110 0.32390 32.90890 0.250800013542 'International Tables Volume C Table 6.1.1.4 (pp. 500-502)' 'Henke, Gullikson and Davis, At. Data and Nucl. Data Tables, 1993, 54, 2'
N 0.00653 0.00323 12.21260 3.13220 2.01250 1.16630 0.00570 9.89330 28.99750 0.58260 -11.5290002823 'International Tables Volume C Table 6.1.1.4 (pp. 500-502)' 'Henke, Gullikson and Davis, At. Data and Nucl. Data Tables, 1993, 54, 2'
P 0.10433 0.09670 6.43450 4.17910 1.78000 1.49080 1.90670 27.15700 0.52600 68.16450 1.11489999294 'International Tables Volume C Table 6.1.1.4 (pp. 500-502)' 'Henke, Gullikson and Davis, At. Data and Nucl. Data Tables, 1993, 54, 2'
Fe 0.35821 0.84926 11.76950 7.35730 3.52220 2.30450 4.76110 0.30720 15.35350 76.88050 1.03690004349 'International Tables Volume C Table 6.1.1.4 (pp. 500-502)' 'Henke, Gullikson and Davis, At. Data and Nucl. Data Tables, 1993, 54, 2'
Sb -0.60647 1.48748 19.64180 19.04550 5.03710 2.68270 5.30340 0.46070 27.90740 75.28250 4.59089994431 'International Tables Volume C Table 6.1.1.4 (pp. 500-502)' 'Henke, Gullikson and Davis, At. Data and Nucl. Data Tables, 1993, 54, 2'

loop_
_geom_angle_atom_site_label_1
_geom_angle_atom_site_label_2
_geom_angle_atom_site_label_3
_geom_angle
_geom_angle_site_symmetry_1
_geom_angle_site_symmetry_3
_geom_angle_publ_flag
F2 Sb1 F1 89.351(14) . . ?
F3 Sb1 F1 89.430(13) . . ?
F3 Sb1 F2 89.104(15) . . ?
F4 Sb1 F1 179.040(19) . . ?
F4 Sb1 F2 89.700(15) . . ?
F4 Sb1 F3 90.413(12) . . ?
F5 Sb1 F1 90.917(15) . . ?
F5 Sb1 F2 179.655(13) . . ?
F5 Sb1 F3 90.682(16) . . ?
F5 Sb1 F4 90.031(14) . . ?
F6 Sb1 F1 90.681(12) . . ?
F6 Sb1 F2 90.280(16) . . ?
F6 Sb1 F3 179.37(2) . . ?
F6 Sb1 F4 89.466(13) . . ?
F6 Sb1 F5 89.934(15) . . ?
F2 P1 F1 89.421(15) . . ?
F3 P1 F1 89.742(14) . . ?
F3 P1 F2 89.593(16) . . ?
F4 P1 F1 179.09(2) . . ?
F4 P1 F2 89.882(17) . . ?
F4 P1 F3 90.844(13) . . ?
F5 P1 F1 90.730(17) . . ?
F5 P1 F2 179.459(19) . . ?
F5 P1 F3 90.927(19) . . ?
F5 P1 F4 89.961(15) . . ?
F6 P1 F1 90.250(13) . . ?
F6 P1 F2 90.039(18) . . ?
F6 P1 F3 179.63(2) . . ?
F6 P1 F4 89.159(14) . . ?
F6 P1 F5 89.441(16) . . ?
C11 Fe1 C10 41.042(10) . . ?
C12 Fe1 C10 68.709(12) . . ?
C12 Fe1 C11 40.690(10) . . ?
C13 Fe1 C10 68.999(12) . . ?
C13 Fe1 C11 68.481(11) . . ?
C13 Fe1 C12 40.245(8) . . ?
C14 Fe1 C10 41.469(9) . . ?
C14 Fe1 C11 69.104(12) . . ?
C14 Fe1 C12 68.368(11) . . ?
C14 Fe1 C13 40.742(10) . . ?
C15 Fe1 C10 104.546(13) . . ?
C15 Fe1 C11 119.446(12) . . ?
C15 Fe1 C12 156.256(11) . . ?
C15 Fe1 C13 160.514(13) . . ?
C15 Fe1 C14 122.477(14) . . ?
C16 Fe1 C10 120.115(14) . . ?
C16 Fe1 C11 155.618(14) . . ?
C16 Fe1 C12 162.152(12) . . ?
C16 Fe1 C13 125.230(11) . . ?
C16 Fe1 C14 107.079(12) . . ?
C16 Fe1 C15 40.904(8) . . ?
C17 Fe1 C10 156.873(13) . . ?
C17 Fe1 C11 161.684(15) . . ?
C17 Fe1 C12 126.320(14) . . ?
C17 Fe1 C13 109.874(12) . . ?
C17 Fe1 C14 122.405(12) . . ?
C17 Fe1 C15 68.476(11) . . ?
C17 Fe1 C16 40.371(10) . . ?
C18 Fe1 C10 159.351(11) . . ?
C18 Fe1 C11 124.026(13) . . ?
C18 Fe1 C12 109.340(13) . . ?
C18 Fe1 C13 123.693(14) . . ?
C18 Fe1 C14 158.558(13) . . ?
C18 Fe1 C15 68.567(12) . . ?
C18 Fe1 C16 68.199(12) . . ?
C18 Fe1 C17 40.541(9) . . ?
C19 Fe1 C10 121.335(12) . . ?
C19 Fe1 C11 105.919(11) . . ?
C19 Fe1 C12 122.114(12) . . ?
C19 Fe1 C13 158.408(14) . . ?
C19 Fe1 C14 158.746(15) . . ?
C19 Fe1 C15 40.621(10) . . ?
C19 Fe1 C16 68.471(10) . . ?
C19 Fe1 C17 68.541(11) . . ?
C19 Fe1 C18 40.977(10) . . ?
C26 O1 C25 114.51(2) . . ?
C28 O2 C27 113.558(18) . . ?
C30 O3 C29 113.10(2) . . ?
C32 O4 C31 117.54(3) . . ?
C38 O5 C37 115.87(2) . . ?
C40 O6 C39 112.274(16) . . ?
C42 O7 C41 120.30(2) . . ?
C43 O8 C20 115.96(2) . . ?
C9 N1 C8 110.942(19) . . ?
C3 C2 C1 120.102(19) . . ?
C7 C2 C1 121.69(2) . . ?
C7 C2 C3 118.20(3) . . ?
C4 C3 C2 121.310(19) . . ?
C5 C4 C3 120.78(2) . . ?
C6 C5 C4 117.93(3) . . ?
C8 C5 C4 121.18(2) . . ?
C8 C5 C6 120.882(19) . . ?
C7 C6 C5 120.695(19) . . ?
C6 C7 C2 121.02(2) . . ?
C5 C8 N1 112.26(2) . . ?
C10 C9 N1 112.108(19) . . ?
C9 C10 Fe1 121.724(19) . . ?
C11 C10 Fe1 69.865(17) . . ?
C11 C10 C9 127.111(16) . . ?
C14 C10 Fe1 70.030(17) . . ?
C14 C10 C9 124.911(18) . . ?
C14 C10 C11 107.789(19) . . ?
C10 C11 Fe1 69.092(16) . . ?
C12 C11 Fe1 70.456(15) . . ?
C12 C11 C10 108.057(16) . . ?
C11 C12 Fe1 68.854(14) . . ?
C13 C12 Fe1 70.080(13) . . ?
C13 C12 C11 108.56(2) . . ?
C12 C13 Fe1 69.675(13) . . ?
C14 C13 Fe1 69.019(14) . . ?
C14 C13 C12 108.122(17) . . ?
C10 C14 Fe1 68.501(16) . . ?
C13 C14 Fe1 70.239(16) . . ?
C13 C14 C10 107.469(17) . . ?
C16 C15 Fe1 70.017(13) . . ?
C19 C15 Fe1 70.148(13) . . ?
C19 C15 C16 108.21(2) . . ?
C15 C16 Fe1 69.079(13) . . ?
C17 C16 Fe1 70.398(15) . . ?
C17 C16 C15 108.280(18) . . ?
C16 C17 Fe1 69.231(16) . . ?
C18 C17 Fe1 69.434(16) . . ?
C18 C17 C16 107.882(18) . . ?
C17 C18 Fe1 70.025(17) . . ?
C19 C18 Fe1 69.214(17) . . ?
C19 C18 C17 107.90(2) . . ?
C15 C19 Fe1 69.231(14) . . ?
C18 C19 Fe1 69.809(15) . . ?
C18 C19 C15 107.722(16) . . ?
C21 C20 O8 124.40(2) . . ?
C25 C20 O8 116.31(3) . . ?
C25 C20 C21 119.23(2) . . ?
C22 C21 C20 120.40(2) . . ?
C23 C22 C21 120.44(3) . . ?
C24 C23 C22 120.16(2) . . ?
C25 C24 C23 120.31(2) . . ?
C20 C25 O1 115.42(2) . . ?
C24 C25 O1 125.12(2) . . ?
C24 C25 C20 119.46(3) . . ?
C27 C26 O1 109.343(19) . . ?
C26 C27 O2 115.21(2) . . ?
C29 C28 O2 109.71(2) . . ?
C28 C29 O3 108.99(2) . . ?
C31 C30 O3 112.563(19) . . ?
C30 C31 O4 107.08(2) . . ?
C33 C32 O4 125.64(2) . . ?
C37 C32 O4 115.29(3) . . ?
C37 C32 C33 119.06(2) . . ?
C34 C33 C32 120.86(2) . . ?
C35 C34 C33 119.44(3) . . ?
C36 C35 C34 119.98(2) . . ?
C37 C36 C35 121.03(2) . . ?
C32 C37 O5 114.78(2) . . ?
C36 C37 O5 125.62(2) . . ?
C36 C37 C32 119.60(3) . . ?
C39 C38 O5 107.219(19) . . ?
C38 C39 O6 113.64(2) . . ?
C41 C40 O6 105.178(16) . . ?
C40 C41 O7 111.44(2) . . ?
C43 C42 O7 113.28(2) . . ?
C42 C43 O8 109.10(2) . . ?

loop_
_geom_bond_atom_site_label_1
_geom_bond_atom_site_label_2
_geom_bond_distance
_geom_bond_site_symmetry_2
_geom_bond_publ_flag
Sb1 F1 1.6956(4) . ?
Sb1 F2 1.7138(4) . ?
Sb1 F3 1.7007(4) . ?
Sb1 F4 1.7071(4) . ?
Sb1 F5 1.7060(4) . ?
Sb1 F6 1.6897(4) . ?
P1 F1 1.6973(4) . ?
P1 F2 1.7100(5) . ?
P1 F3 1.6897(4) . ?
P1 F4 1.7054(4) . ?
P1 F5 1.7098(5) . ?
P1 F6 1.7006(4) . ?
Fe1 C10 2.0215(5) . ?
Fe1 C11 2.0317(4) . ?
Fe1 C12 2.0529(4) . ?
Fe1 C13 2.0582(4) . ?
Fe1 C14 2.0420(5) . ?
Fe1 C15 2.0309(4) . ?
Fe1 C16 2.0434(4) . ?
Fe1 C17 2.0588(5) . ?
Fe1 C18 2.0509(5) . ?
Fe1 C19 2.0430(4) . ?
O1 C25 1.3763(5) . ?
O1 C26 1.4503(4) . ?
O2 C27 1.4252(3) . ?
O2 C28 1.4194(4) . ?
O3 C29 1.4140(3) . ?
O3 C30 1.4295(3) . ?
O4 C31 1.4345(4) . ?
O4 C32 1.3661(4) . ?
O5 C37 1.3740(5) . ?
O5 C38 1.4389(4) . ?
O6 C39 1.4305(4) . ?
O6 C40 1.4349(4) . ?
O7 C41 1.2871(4) . ?
O7 C42 1.4217(3) . ?
O8 C20 1.3732(4) . ?
O8 C43 1.4521(4) . ?
N1 C8 1.5051(4) . ?
N1 C9 1.5204(5) . ?
C1 C2 1.5164(5) . ?
C2 C3 1.3721(4) . ?
C2 C7 1.3798(4) . ?
C3 C4 1.3863(5) . ?
C4 C5 1.3815(4) . ?
C5 C6 1.3901(4) . ?
C5 C8 1.4959(5) . ?
C6 C7 1.3852(5) . ?
C9 C10 1.4905(4) . ?
C10 C11 1.4209(4) . ?
C10 C14 1.4388(3) . ?
C11 C12 1.4202(3) . ?
C12 C13 1.4143(3) . ?
C13 C14 1.4274(4) . ?
C15 C16 1.4237(3) . ?
C15 C19 1.4141(4) . ?
C16 C17 1.4156(4) . ?
C17 C18 1.4238(3) . ?
C18 C19 1.4330(4) . ?
C20 C21 1.3963(5) . ?
C20 C25 1.4188(4) . ?
C21 C22 1.3820(4) . ?
C22 C23 1.3767(4) . ?
C23 C24 1.3998(5) . ?
C24 C25 1.3816(4) . ?
C26 C27 1.5065(5) . ?
C28 C29 1.5107(4) . ?
C30 C31 1.5027(4) . ?
C32 C33 1.3812(5) . ?
C32 C37 1.4153(4) . ?
C33 C34 1.3984(4) . ?
C34 C35 1.3813(4) . ?
C35 C36 1.3898(5) . ?
C36 C37 1.3697(4) . ?
C38 C39 1.4961(5) . ?
C40 C41 1.5380(4) . ?
C42 C43 1.4687(4) . ?

loop_
_restr_equal_distance_atom_site_label_1
_restr_equal_distance_atom_site_label_2
_restr_equal_distance_site_symmetry_2
_restr_equal_distance_class_id
Sb1 F1 1 1
Sb1 F2 1 1
Sb1 F3 1 1
Sb1 F4 1 1
Sb1 F5 1 1
Sb1 F6 1 1
P1 F1 1 2
P1 F2 1 2
P1 F3 1 2
P1 F4 1 2
P1 F5 1 2
P1 F6 1 2

loop_
_restr_equal_distance_class_class_id
_restr_equal_distance_class_target_weight_param
_restr_equal_distance_class_average
_restr_equal_distance_class_esd
_restr_equal_distance_class_diff_max
1 0.0200 1.7021 0.0079 0.0125
2 0.0200 1.7021 0.0072 0.0124
